data_2017212
loop_
_publ_author_name
'Xu, Zhan-Lin'
'Kong, Zhi-Guo'
'Sun, Shu-Bo'
'Wang, Xiu-Yan'

_publ_section_title
;
 A new three-dimensional cobalt(II) coordination polymer with a
 4-connected CdSO~4~-like topology
;
_journal_coeditor_code EG3020
_journal_issue 8
_journal_name_full 'Acta Crystallographica Section C'
_journal_page_first m273
_journal_page_last m275
_journal_paper_doi 10.1107/S010827010902438X
_journal_volume 65
_journal_year 2009
_chemical_formula_iupac '[Co (C12 H8 O4) (H2 O)2]'
_chemical_formula_moiety 'C12 H12 Co O6'
_chemical_formula_sum 'C12 H12 Co O6'
_chemical_formula_weight 311.15
_chemical_name_systematic
;
poly[[diaquacobalt(II)]-\m~4~-<i>p</i>-phenylenediacrylato]
;
_space_group_IT_number 14
_symmetry_cell_setting monoclinic
_symmetry_space_group_name_Hall '-P 2ybc'
_symmetry_space_group_name_H-M 'P 1 21/c 1'
_atom_sites_solution_hydrogens geom
_atom_sites_solution_primary direct
_atom_sites_solution_secondary difmap
_audit_creation_method SHELXL-97
_cell_angle_alpha 90.00
_cell_angle_beta 90.561(3)
_cell_angle_gamma 90.00
_cell_formula_units_Z 2
_cell_length_a 12.9638(5)
_cell_length_b 6.4039(2)
_cell_length_c 7.3594(2)
_cell_measurement_reflns_used 1241
_cell_measurement_temperature 293(2)
_cell_measurement_theta_max 26.36
_cell_measurement_theta_min 3.01
_cell_volume 610.94(3)
_computing_cell_refinement 'SMART (Bruker, 1997)'
_computing_data_collection 'SMART (Bruker, 1997)'
_computing_data_reduction 'SAINT (Bruker, 1999)'
_computing_molecular_graphics 'SHELXTL-Plus (Sheldrick, 2008)'
_computing_publication_material 'SHELXL97 (Sheldrick, 2008)'
_computing_structure_refinement 'SHELXL97 (Sheldrick, 2008)'
_computing_structure_solution 'SHELXS97 (Sheldrick, 2008)'
_diffrn_ambient_temperature 293(2)
_diffrn_measured_fraction_theta_full 0.996
_diffrn_measured_fraction_theta_max 0.997
_diffrn_measurement_device_type 'Bruker APEX'
_diffrn_measurement_method '\f and \w'
_diffrn_radiation_monochromator graphite
_diffrn_radiation_source 'fine-focus sealed tube'
_diffrn_radiation_type MoK\a
_diffrn_radiation_wavelength 0.71073
_diffrn_reflns_av_R_equivalents 0.0252
_diffrn_reflns_av_sigmaI/netI 0.0376
_diffrn_reflns_limit_h_max 11
_diffrn_reflns_limit_h_min -16
_diffrn_reflns_limit_k_max 8
_diffrn_reflns_limit_k_min -6
_diffrn_reflns_limit_l_max 9
_diffrn_reflns_limit_l_min -9
_diffrn_reflns_number 2788
_diffrn_reflns_theta_full 25.00
_diffrn_reflns_theta_max 26.36
_diffrn_reflns_theta_min 4.22
_diffrn_standards_decay_% 0
_diffrn_standards_interval_count 0
_diffrn_standards_interval_time 0
_diffrn_standards_number 0
_exptl_absorpt_coefficient_mu 1.424
_exptl_absorpt_correction_T_max 0.841
_exptl_absorpt_correction_T_min 0.733
_exptl_absorpt_correction_type multi-scan
_exptl_absorpt_process_details '(SADABS; Sheldrick, 1996)'
_exptl_crystal_colour purple
_exptl_crystal_density_diffrn 1.691
_exptl_crystal_density_method 'not measured'
_exptl_crystal_description block
_exptl_crystal_F_000 318
_exptl_crystal_size_max 0.21
_exptl_crystal_size_mid 0.18
_exptl_crystal_size_min 0.12
_refine_diff_density_max 0.265
_refine_diff_density_min -0.312
_refine_ls_extinction_method none
_refine_ls_goodness_of_fit_ref 1.003
_refine_ls_hydrogen_treatment mixed
_refine_ls_matrix_type full
_refine_ls_number_parameters 96
_refine_ls_number_reflns 1241
_refine_ls_number_restraints 0
_refine_ls_restrained_S_all 1.003
_refine_ls_R_factor_all 0.0358
_refine_ls_R_factor_gt 0.0257
_refine_ls_shift/su_max 0.000
_refine_ls_shift/su_mean 0.000
_refine_ls_structure_factor_coef Fsqd
_refine_ls_weighting_details 'calc w = 1/[\s^2^(Fo^2^)+(0.0318P)^2^] where P=(Fo^2^+2Fc^2^)/3'
_refine_ls_weighting_scheme calc
_refine_ls_wR_factor_gt 0.0585
_refine_ls_wR_factor_ref 0.0603
_reflns_number_gt 989
_reflns_number_total 1241
_reflns_threshold_expression I>2\s(I)
_cod_data_source_file eg3020.cif
_cod_data_source_block I
_cod_original_sg_symbol_H-M 'P 21/c'
_cod_database_code 2017212
_cod_database_fobs_code 2017212

loop_
_symmetry_equiv_pos_as_xyz
'x, y, z'
'-x, y+1/2, -z+1/2'
'-x, -y, -z'
'x, -y-1/2, z-1/2'

loop_
_atom_site_type_symbol
_atom_site_label
_atom_site_fract_x
_atom_site_fract_y
_atom_site_fract_z
_atom_site_U_iso_or_equiv
_atom_site_adp_type
_atom_site_calc_flag
_atom_site_refinement_flags
_atom_site_occupancy
_atom_site_disorder_assembly
_atom_site_disorder_group
C C1 0.85690(15) -0.2552(3) 1.2476(2) 0.0168(4) Uani d . 1 . .
C C2 0.74851(16) -0.2688(3) 1.3065(2) 0.0248(5) Uani d . 1 . .
H H2 0.7070 -0.1509 1.2954 0.030 Uiso calc R 1 . .
C C3 0.70774(16) -0.4420(3) 1.3746(2) 0.0244(5) Uani d . 1 . .
H H3 0.7508 -0.5577 1.3841 0.029 Uiso calc R 1 . .
C C4 0.60116(16) -0.4680(3) 1.4362(2) 0.0232(5) Uani d . 1 . .
C C5 0.57415(16) -0.6520(4) 1.5271(3) 0.0295(5) Uani d . 1 . .
H H5 0.6237 -0.7551 1.5459 0.035 Uiso calc R 1 . .
C C6 0.47522(16) -0.6826(4) 1.5892(3) 0.0309(5) Uani d . 1 . .
H H6 0.4592 -0.8061 1.6491 0.037 Uiso calc R 1 . .
O O1 0.88488(10) -0.0847(2) 1.17963(17) 0.0226(3) Uani d . 1 . .
O O2 0.91616(10) -0.4125(2) 1.26536(16) 0.0216(3) Uani d . 1 . .
O O1W 1.07684(12) -0.2865(2) 1.0108(2) 0.0264(4) Uani d . 1 . .
Co Co1 1.0000 0.0000 1.0000 0.01647(13) Uani d S 1 . .
H HW11 1.0843(17) -0.365(4) 0.925(3) 0.033(7) Uiso d . 1 . .
H HW12 1.067(2) -0.361(5) 1.094(4) 0.054(9) Uiso d . 1 . .

loop_
_atom_site_aniso_label
_atom_site_aniso_U_11
_atom_site_aniso_U_22
_atom_site_aniso_U_33
_atom_site_aniso_U_12
_atom_site_aniso_U_13
_atom_site_aniso_U_23
C1 0.0156(10) 0.0213(11) 0.0136(8) -0.0011(9) 0.0024(7) 0.0005(7)
C2 0.0154(11) 0.0273(12) 0.0317(10) 0.0018(9) 0.0053(8) 0.0059(8)
C3 0.0177(11) 0.0304(12) 0.0252(10) -0.0028(9) 0.0018(8) 0.0034(8)
C4 0.0165(10) 0.0288(12) 0.0243(9) -0.0062(9) 0.0009(8) 0.0058(8)
C5 0.0186(11) 0.0335(13) 0.0364(11) 0.0000(10) 0.0025(9) 0.0102(9)
C6 0.0230(12) 0.0332(13) 0.0365(11) -0.0084(11) 0.0051(9) 0.0140(10)
O1 0.0185(7) 0.0193(7) 0.0302(7) -0.0026(6) 0.0079(6) 0.0050(6)
O2 0.0199(8) 0.0220(7) 0.0231(6) 0.0028(7) 0.0030(5) 0.0037(6)
O1W 0.0393(10) 0.0182(8) 0.0219(7) 0.0031(7) 0.0066(7) 0.0011(7)
Co1 0.0151(2) 0.0155(2) 0.01890(19) -0.00111(18) 0.00467(13) -0.00020(14)

loop_
_atom_type_symbol
_atom_type_description
_atom_type_scat_dispersion_real
_atom_type_scat_dispersion_imag
_atom_type_scat_source
C C 0.0033 0.0016 'International Tables Vol C Tables 4.2.6.8 and 6.1.1.4'
H H 0.0000 0.0000 'International Tables Vol C Tables 4.2.6.8 and 6.1.1.4'
O O 0.0106 0.0060 'International Tables Vol C Tables 4.2.6.8 and 6.1.1.4'
Co Co 0.3494 0.9721 'International Tables Vol C Tables 4.2.6.8 and 6.1.1.4'

loop_
_geom_angle_atom_site_label_1
_geom_angle_atom_site_label_2
_geom_angle_atom_site_label_3
_geom_angle_site_symmetry_1
_geom_angle_site_symmetry_3
_geom_angle
_geom_angle_publ_flag
O1 C1 O2 . . 123.54(17) ?
O1 C1 C2 . . 116.55(17) ?
O2 C1 C2 . . 119.90(16) ?
C3 C2 C1 . . 122.86(19) ?
C3 C2 H2 . . 118.6 ?
C1 C2 H2 . . 118.6 ?
C2 C3 C4 . . 126.2(2) ?
C2 C3 H3 . . 116.9 ?
C4 C3 H3 . . 116.9 ?
C6 C4 C5 3_648 . 117.74(18) ?
C6 C4 C3 3_648 . 123.36(17) ?
C5 C4 C3 . . 118.89(19) ?
C6 C5 C4 . . 121.0(2) ?
C6 C5 H5 . . 119.5 ?
C4 C5 H5 . . 119.5 ?
C5 C6 C4 . 3_648 121.26(19) ?
C5 C6 H6 . . 119.4 ?
C4 C6 H6 3_648 . 119.4 ?
C1 O1 Co1 . . 133.87(12) ?
C1 O2 Co1 . 2_747 126.91(11) ?
Co1 O1W HW11 . . 125.0(16) ?
Co1 O1W HW12 . . 119(2) ?
HW11 O1W HW12 . . 104(3) ?
O1 Co1 O1 3_757 . 180.0 y
O1 Co1 O1W 3_757 3_757 95.27(6) y
O1 Co1 O1W . 3_757 84.73(6) y
O1 Co1 O1W 3_757 . 84.73(6) y
O1 Co1 O1W . . 95.27(6) y
O1W Co1 O1W 3_757 . 180.0 y
O1 Co1 O2 3_757 2_757 94.83(5) y
O1 Co1 O2 . 2_757 85.17(5) y
O1W Co1 O2 3_757 2_757 92.27(6) y
O1W Co1 O2 . 2_757 87.73(6) y
O1 Co1 O2 3_757 4 85.17(5) y
O1 Co1 O2 . 4 94.83(5) y
O1W Co1 O2 3_757 4 87.73(6) y
O1W Co1 O2 . 4 92.27(6) y
O2 Co1 O2 2_757 4 180.0 y

loop_
_geom_bond_atom_site_label_1
_geom_bond_atom_site_label_2
_geom_bond_site_symmetry_2
_geom_bond_distance
_geom_bond_publ_flag
C1 O1 . 1.256(2) ?
C1 O2 . 1.273(2) ?
C1 C2 . 1.477(3) ?
C2 C3 . 1.329(3) ?
C2 H2 . 0.9300 ?
C3 C4 . 1.468(3) ?
C3 H3 . 0.9300 ?
C4 C6 3_648 1.393(3) ?
C4 C5 . 1.402(3) ?
C5 C6 . 1.380(3) ?
C5 H5 . 0.9300 ?
C6 C4 3_648 1.393(3) ?
C6 H6 . 0.9300 ?
O1W HW11 . 0.81(3) ?
O1W HW12 . 0.78(3) ?
Co1 O1 . 2.0754(12) y
Co1 O1 3_757 2.0754(12) y
O1W Co1 . 2.0890(15) y
Co1 O1W 3_757 2.0890(15) y
Co1 O2 2_757 2.1072(13) y
Co1 O2 4 2.1072(13) y

loop_
_geom_hbond_atom_site_label_D
_geom_hbond_atom_site_label_H
_geom_hbond_atom_site_label_A
_geom_hbond_site_symmetry_A
_geom_hbond_distance_DH
_geom_hbond_distance_HA
_geom_hbond_distance_DA
_geom_hbond_angle_DHA
O1W HW11 O2 3_747 0.81(3) 2.00(3) 2.803(2) 170(2)
O1W HW12 O1 2_747 0.78(3) 2.28(3) 3.010(2) 155(3)
